data_1511653
loop_
_publ_author_name
'Crottaz, O.'
'Schmid, H.'
'Kubel, F.'

_publ_section_title
;
 High temperature single crystal X-ray diffraction: structure of cubic
 manganese iodine and manganese bromine boracites
;
_journal_name_full 'Journal of Solid State Chemistry'
_journal_page_first 60
_journal_page_last 63
_journal_paper_doi 10.1006/jssc.1995.1376
_journal_volume 120
_journal_year 1995
_chemical_formula_sum 'B7 Br Mn3 O13'
_chemical_name_systematic 'Mn3 (Br B7 O13)'
_space_group_IT_number 219
_symmetry_space_group_name_Hall 'F -4a 2 3'
_symmetry_space_group_name_H-M 'F -4 3 c'
_cell_angle_alpha 90
_cell_angle_beta 90
_cell_angle_gamma 90
_cell_formula_units_Z 8
_cell_length_a 12.31
_cell_length_b 12.31
_cell_length_c 12.31
_cell_volume 1865.409
_citation_journal_id_ASTM JSSCBI
_cod_data_source_file boron4-x_308.cif
_cod_data_source_block B7Br1Mn3O13
_cod_original_cell_volume 1865.41
_cod_original_formula_sum 'B7 Br1 Mn3 O13'
_cod_database_code 1511653

loop_
_symmetry_equiv_pos_as_xyz
x,y,z
y+1/2,-x,-z
-x+1/2,-y+1/2,z
-y,x+1/2,-z
x,-y,-z
-y+1/2,-x,z
-x+1/2,y+1/2,-z
y,x+1/2,z
z,x,y
x+1/2,-z,-y
-z+1/2,-x+1/2,y
-x,z+1/2,-y
z,-x,-y
-x+1/2,-z,y
-z+1/2,x+1/2,-y
x,z+1/2,y
y,z,x
y,-z+1/2,-x+1/2
-z,-y,x+1/2
-y+1/2,z,-x+1/2
z+1/2,y,x
-y,-z,x
-z,y,-x+1/2
z+1/2,-y+1/2,-x+1/2
x,y+1/2,z+1/2
y+1/2,-x+1/2,-z+1/2
-x+1/2,-y+1,z+1/2
-y,x+1,-z+1/2
x,-y+1/2,-z+1/2
-y+1/2,-x+1/2,z+1/2
-x+1/2,y+1,-z+1/2
y,x+1,z+1/2
z,x+1/2,y+1/2
x+1/2,-z+1/2,-y+1/2
-z+1/2,-x+1,y+1/2
-x,z+1,-y+1/2
z,-x+1/2,-y+1/2
-x+1/2,-z+1/2,y+1/2
-z+1/2,x+1,-y+1/2
x,z+1,y+1/2
y,z+1/2,x+1/2
y,-z+1,-x+1
-z,-y+1/2,x+1
-y+1/2,z+1/2,-x+1
z+1/2,y+1/2,x+1/2
-y,-z+1/2,x+1/2
-z,y+1/2,-x+1
z+1/2,-y+1,-x+1
x+1/2,y,z+1/2
y+1,-x,-z+1/2
-x+1,-y+1/2,z+1/2
-y+1/2,x+1/2,-z+1/2
x+1/2,-y,-z+1/2
-y+1,-x,z+1/2
-x+1,y+1/2,-z+1/2
y+1/2,x+1/2,z+1/2
z+1/2,x,y+1/2
x+1,-z,-y+1/2
-z+1,-x+1/2,y+1/2
-x+1/2,z+1/2,-y+1/2
z+1/2,-x,-y+1/2
-x+1,-z,y+1/2
-z+1,x+1/2,-y+1/2
x+1/2,z+1/2,y+1/2
y+1/2,z,x+1/2
y+1/2,-z+1/2,-x+1
-z+1/2,-y,x+1
-y+1,z,-x+1
z+1,y,x+1/2
-y+1/2,-z,x+1/2
-z+1/2,y,-x+1
z+1,-y+1/2,-x+1
x+1/2,y+1/2,z
y+1,-x+1/2,-z
-x+1,-y+1,z
-y+1/2,x+1,-z
x+1/2,-y+1/2,-z
-y+1,-x+1/2,z
-x+1,y+1,-z
y+1/2,x+1,z
z+1/2,x+1/2,y
x+1,-z+1/2,-y
-z+1,-x+1,y
-x+1/2,z+1,-y
z+1/2,-x+1/2,-y
-x+1,-z+1/2,y
-z+1,x+1,-y
x+1/2,z+1,y
y+1/2,z+1/2,x
y+1/2,-z+1,-x+1/2
-z+1/2,-y+1/2,x+1/2
-y+1,z+1/2,-x+1/2
z+1,y+1/2,x
-y+1/2,-z+1/2,x
-z+1/2,y+1/2,-x+1/2
z+1,-y+1,-x+1/2

loop_
_atom_site_label
_atom_site_type_symbol
_atom_site_fract_x
_atom_site_fract_y
_atom_site_fract_z
_atom_site_occupancy
_atom_site_U_iso_or_equiv
B2 B+3 0.25 0 0 1 0.0
Mn1 Mn+2 0 0.25 0.25 1 0.0
B1 B+3 0.0814 0.0814 0.0814 1 0.0
Br1 Br-1 0.25 0.25 0.25 1 0.0
O2 O-2 0 0 0 1 0.0
O1 O-2 0.0234 0.095 0.1814 1 0.0
